data_2008577
loop_
_publ_author_name
'Gzella, Andrzej'
'Linkowska, Ewa'
'Zaprutko, Lucjusz'
'Wrzeciono, Urszula'

_publ_section_title
;
 Triterpenoide. XIV. [2,3-<i>d</i>]Isoxazoltriterpenderivate
;
_journal_issue 6
_journal_name_full 'Acta Crystallographica Section C'
_journal_page_first 1031
_journal_page_last 1034
_journal_paper_doi 10.1107/S010827019900013X
_journal_volume 55
_journal_year 1999
_chemical_formula_moiety 'C32 H47 N O3'
_chemical_formula_sum 'C32 H47 N O3'
_chemical_formula_weight 493.71
_chemical_name_systematic
;
Olean-12-en[2,3-d]isoxazole-28-oic acid methyl ester
;
_space_group_IT_number 19
_symmetry_cell_setting orthorhombic
_symmetry_space_group_name_Hall 'P 2ac 2ab'
_symmetry_space_group_name_H-M 'P 21 21 21'
_audit_creation_method SHELXL-93
_cell_angle_alpha 90.000(10)
_cell_angle_beta 90.000(10)
_cell_angle_gamma 90.000(10)
_cell_formula_units_Z 4
_cell_length_a 6.8800(8)
_cell_length_b 13.8033(9)
_cell_length_c 29.389(2)
_cell_measurement_reflns_used 51
_cell_measurement_temperature 293(2)
_cell_measurement_theta_max 29.5
_cell_measurement_theta_min 14.0
_cell_volume 2791.0(4)
_computing_cell_refinement 'Kuma KM-4 software'
_computing_data_collection 'Kuma KM-4 software (Kuma Diffraction, 1991)'
_computing_data_reduction 'Kuma KM-4 software'
_computing_publication_material SHELXL-93
_computing_structure_refinement 'SHELXL93 (Sheldrick, 1993)'
_computing_structure_solution 'SHELXS86 (Sheldrick, 1985)'
_diffrn_ambient_temperature 293(2)
_diffrn_measurement_device 'Kuma Diffraction KM-4 diffractometer'
_diffrn_measurement_method \w/2\q
_diffrn_radiation_monochromator graphite
_diffrn_radiation_source 'fine-focus sealed tube'
_diffrn_radiation_type CuK\a
_diffrn_radiation_wavelength 1.54178
_diffrn_reflns_av_R_equivalents 0.0415
_diffrn_reflns_av_sigmaI/netI 0.0161
_diffrn_reflns_limit_h_max 7
_diffrn_reflns_limit_h_min -8
_diffrn_reflns_limit_k_max 16
_diffrn_reflns_limit_k_min 0
_diffrn_reflns_limit_l_max 35
_diffrn_reflns_limit_l_min 0
_diffrn_reflns_number 5722
_diffrn_reflns_theta_max 70.19
_diffrn_reflns_theta_min 3.01
_diffrn_standards_decay_% 2.9
_diffrn_standards_interval_count 100
_diffrn_standards_number 2
_exptl_absorpt_coefficient_mu 0.572
_exptl_absorpt_correction_type none
_exptl_crystal_colour Farblos
_exptl_crystal_density_diffrn 1.175
_exptl_crystal_density_meas ?
_exptl_crystal_density_method none
_exptl_crystal_description Rod
_exptl_crystal_F_000 1080
_exptl_crystal_size_max 0.48
_exptl_crystal_size_mid 0.30
_exptl_crystal_size_min 0.24
_refine_diff_density_max 0.168
_refine_diff_density_min -0.178
_refine_ls_abs_structure_details 'Flack  (1983)'
_refine_ls_abs_structure_Flack -0.1(2)
_refine_ls_extinction_coef 0.0210(7)
_refine_ls_extinction_method 'SHELXL93 (Sheldrick, 1993)'
_refine_ls_goodness_of_fit_all 1.035
_refine_ls_goodness_of_fit_obs 1.036
_refine_ls_hydrogen_treatment constr
_refine_ls_matrix_type full
_refine_ls_number_parameters 326
_refine_ls_number_reflns 4979
_refine_ls_number_restraints 0
_refine_ls_restrained_S_all 1.038
_refine_ls_restrained_S_obs 1.036
_refine_ls_R_factor_all 0.0398
_refine_ls_R_factor_obs .0353
_refine_ls_shift/esd_max -0.001
_refine_ls_shift/esd_mean 0.000
_refine_ls_structure_factor_coef Fsqd
_refine_ls_weighting_details 'w=1/[\s^2^(Fo^2^)+(0.0583P)^2^+0.5074P] where P=(Fo^2^+2Fc^2^)/3'
_refine_ls_weighting_scheme calc
_refine_ls_wR_factor_all 0.1034
_refine_ls_wR_factor_obs .0994
_reflns_number_observed 4645
_reflns_number_total 4980
_reflns_observed_criterion >2sigma(I)
_cod_data_source_file jz1306.cif
_cod_data_source_block 2a
_cod_depositor_comments
;
The following automatic conversions were performed:
'_symmetry_cell_setting' value 'Orthorhombic' changed to 'orthorhombic'
according to '/home/saulius/struct/CIF-dictionaries/cif_core.dic'
dictionary named 'cif_core.dic' version 2.4.1 from 2010-06-29.

Automatic conversion script
Id: cif_fix_enum 1527 2010-12-29 10:47:43Z saulius 

The following automatic conversions were performed:

'_exptl_crystal_density_meas' value 'not measured' was changed to '?'
- the value is perceived as not measured.

Automatic conversion script
Id: cif_fix_values 3008 2015-01-20 13:52:24Z robertas 

The following automatic conversions were performed:

'_refine_ls_weighting_scheme' value 'calc
w=1/[\s^2^(Fo^2^)+(0.0583P)^2^+0.5074P] where P=(Fo^2^+2Fc^2^)/3' was
changed to 'calc'. New tag '_refine_ls_weighting_details' was
created. The value of the new tag was set to
'w=1/[\s^2^(Fo^2^)+(0.0583P)^2^+0.5074P] where P=(Fo^2^+2Fc^2^)/3'.

Automatic conversion script
Id: cif_fix_values 3143 2015-03-26 13:38:13Z robertas 
;
_cod_database_code 2008577

loop_
_symmetry_equiv_pos_as_xyz
'x, y, z'
'x+1/2, -y+1/2, -z'
'-x, y+1/2, -z+1/2'
'-x+1/2, -y, z+1/2'

loop_
_atom_site_aniso_label
_atom_site_aniso_U_11
_atom_site_aniso_U_22
_atom_site_aniso_U_33
_atom_site_aniso_U_12
_atom_site_aniso_U_13
_atom_site_aniso_U_23
N1 .0814(14) .0586(10) .0890(14) .0026(10) -.0072(12) .0313(10)
O1 .0797(10) .0646(8) .0608(8) -.0083(8) -.0103(8) .0258(7)
O2 .0355(7) .0720(9) .1068(12) .0043(7) .0025(8) -.0150(9)
O3 .0442(8) .0513(7) .0860(10) -.0039(6) -.0074(7) -.0123(7)
C1 .0611(11) .0359(8) .0467(9) .0026(8) -.0083(8) .0005(7)
C2 .0498(10) .0400(8) .0572(10) -.0021(8) -.0099(9) .0091(7)
C3 .0555(11) .0512(10) .0477(10) -.0110(9) -.0138(8) .0150(8)
C4 .0721(13) .0508(9) .0346(8) -.0177(9) -.0059(8) .0015(7)
C5 .0497(10) .0405(8) .0327(7) -.0083(7) -.0056(7) -.0011(6)
C6 .0646(12) .0435(8) .0342(8) -.0055(8) .0020(8) -.0052(6)
C7 .0561(11) .0384(8) .0383(8) .0041(8) .0058(8) -.0038(6)
C8 .0349(8) .0328(7) .0339(7) .0011(6) .0011(6) -.0024(6)
C9 .0337(8) .0342(7) .0336(7) .0013(6) -.0043(6) -.0035(6)
C10 .0420(9) .0371(8) .0375(7) -.0011(7) -.0084(7) -.0006(6)
C11 .0442(10) .0377(8) .0402(8) .0110(7) -.0021(7) -.0025(6)
C12 .0411(9) .0420(8) .0336(7) .0082(7) .0019(7) -.0036(6)
C13 .0303(8) .0370(7) .0331(7) .0016(6) -.0017(6) -.0018(6)
C14 .0333(8) .0335(7) .0360(7) .0046(6) .0032(6) .0001(6)
C15 .0455(10) .0382(8) .0440(8) .0099(7) .0087(7) -.0007(7)
C16 .0363(8) .0348(7) .0511(9) .0080(6) .0009(7) .0033(7)
C17 .0349(8) .0391(8) .0410(8) .0026(7) -.0018(7) .0043(6)
C18 .0359(9) .0402(8) .0343(7) .0054(6) .0012(6) .0011(6)
C19 .0509(11) .0452(9) .0410(8) .0018(8) -.0094(8) .0011(7)
C20 .0646(12) .0529(10) .0433(9) .0070(9) -.0155(9) .0017(8)
C21 .0540(11) .0541(10) .0468(9) .0104(8) -.0096(8) .0104(8)
C22 .0495(11) .0474(9) .0476(9) .0019(8) -.0017(8) .0128(7)
C23 .096(2) .0544(10) .0487(10) -.0154(11) .0148(11) -.0015(9)
C24 .112(2) .084(2) .0427(10) -.0390(15) -.0268(12) .0088(10)
C25 .0502(11) .0576(10) .0518(10) .0001(9) -.0151(9) .0104(8)
C26 .0425(9) .0411(8) .0465(9) -.0055(7) -.0041(7) -.0030(7)
C27 .0325(9) .0581(10) .0478(9) .0024(8) .0008(7) .0083(8)
C28 .0385(9) .0450(8) .0459(8) .0003(7) .0010(7) .0075(7)
C29 .084(2) .0758(14) .0687(14) -.0024(13) -.0370(13) .0043(11)
C30 .103(2) .0772(14) .0416(10) .0280(14) -.0043(11) .0040(10)
C31 .0639(13) .0467(10) .0822(15) .0053(10) -.0058(11) .0161(10)
C32 .0550(13) .0695(13) .086(2) -.0168(11) -.0139(12) -.0050(12)

loop_
_atom_site_label
_atom_site_fract_x
_atom_site_fract_y
_atom_site_fract_z
_atom_site_U_iso_or_equiv
_atom_site_thermal_displace_type
_atom_site_calc_flag
_atom_site_refinement_flags
_atom_site_occupancy
_atom_site_disorder_group
_atom_site_type_symbol
N1 .2385(3) 1.26921(14) -.02542(7) .0763(6) Uani d . 1 . N
O1 .2742(3) 1.17687(11) -.04513(5) .0684(4) Uani d . 1 . O
O2 -.0582(2) .67056(12) .22340(6) .0714(4) Uani d . 1 . O
O3 .0975(2) .54186(10) .19701(5) .0605(4) Uani d . 1 . O
C1 .2171(3) 1.09877(12) .07239(6) .0479(4) Uani d . 1 . C
H1A .1118 1.1257 .0903 .053 Uiso calc . 1 . H
H1B .3366 1.1062 .0895 .053 Uiso calc . 1 . H
C2 .2331(3) 1.15256(13) .02864(7) .0490(4) Uani d . 1 . C
C3 .2694(3) 1.11059(13) -.01127(6) .0515(5) Uani d . 1 . C
C4 .3103(3) 1.00647(14) -.02148(6) .0525(5) Uani d . 1 . C
C5 .3176(3) .95331(12) .02575(5) .0410(4) Uani d . 1 . C
H5A .4485 .9658 .0375 .044 Uiso calc . 1 . H
C6 .3055(3) .84352(12) .02078(5) .0474(4) Uani d . 1 . C
H6A .1721 .8247 .0149 .052 Uiso calc . 1 . H
H6B .3843 .8229 -.0048 .052 Uiso calc . 1 . H
C7 .3769(3) .79425(12) .06387(6) .0443(4) Uani d . 1 . C
H7A .5128 .8103 .0684 .049 Uiso calc . 1 . H
H7B .3678 .7246 .0600 .049 Uiso calc . 1 . H
C8 .2619(2) .82358(10) .10660(5) .0339(3) Uani d . 1 . C
C9 .2359(2) .93528(10) .10863(5) .0338(3) Uani d . 1 . C
H9A .3653 .9602 .1162 .038 Uiso calc . 1 . H
C10 .1783(2) .98957(11) .06374(5) .0389(4) Uani d . 1 . C
C11 .1099(3) .96240(11) .14954(5) .0407(4) Uani d . 1 . C
H11A .1329 1.0299 .1571 .045 Uiso calc . 1 . H
H11B -.0257 .9559 .1411 .045 Uiso calc . 1 . H
C12 .1471(2) .90221(12) .19080(5) .0389(4) Uani d . 1 . C
H12A .0837 .9204 .2174 .043 Uiso calc . 1 . H
C13 .2618(2) .82535(10) .19314(5) .0335(3) Uani d . 1 . C
C14 .3759(2) .79175(10) .15121(5) .0343(3) Uani d . 1 . C
C15 .4041(3) .68056(11) .15094(6) .0426(4) Uani d . 1 . C
H15A .2876 .6509 .1387 .043 Uiso calc . 1 . H
H15B .5105 .6650 .1306 .043 Uiso calc . 1 . H
C16 .4462(2) .63584(11) .19697(6) .0408(4) Uani d . 1 . C
H16A .5718 .6582 .2076 .045 Uiso calc . 1 . H
H16B .4526 .5660 .1938 .045 Uiso calc . 1 . H
C17 .2910(2) .66173(12) .23217(5) .0383(3) Uani d . 1 . C
C18 .2875(2) .77276(11) .23830(5) .0368(4) Uani d . 1 . C
H18A .1735 .7881 .2569 .041 Uiso calc . 1 . H
C19 .4672(3) .80829(13) .26476(6) .0457(4) Uani d . 1 . C
H19A .5808 .7997 .2456 .050 Uiso calc . 1 . H
H19B .4528 .8772 .2703 .050 Uiso calc . 1 . H
C20 .5048(3) .75752(14) .31054(6) .0536(5) Uani d . 1 . C
C21 .5090(3) .64780(14) .30214(6) .0516(4) Uani d . 1 . C
H21A .6224 .6321 .2840 .057 Uiso calc . 1 . H
H21B .5220 .6148 .3311 .057 Uiso calc . 1 . H
C22 .3291(3) .61018(13) .27810(6) .0482(4) Uani d . 1 . C
H22A .2173 .6191 .2977 .053 Uiso calc . 1 . H
H22B .3440 .5412 .2727 .053 Uiso calc . 1 . H
C23 .5102(4) .9981(2) -.04399(7) .0665(6) Uani d . 1 . C
H23A .5371 .9313 -.0506 .074 Uiso calc . 1 . H
H23B .6078 1.0229 -.0237 .074 Uiso calc . 1 . H
H23C .5112 1.0348 -.0717 .074 Uiso calc . 1 . H
C24 .1546(4) .9667(2) -.05446(7) .0797(8) Uani d . 1 . C
H24A .1813 .8998 -.0609 .087 Uiso calc . 1 . H
H24B .1572 1.0032 -.0822 .087 Uiso calc . 1 . H
H24C .0285 .9722 -.0407 .087 Uiso calc . 1 . H
C25 -.0372(3) .98000(14) .05025(7) .0532(5) Uani d . 1 . C
H25A -.0671 .9131 .0446 .059 Uiso calc . 1 . H
H25B -.0613 1.0172 .0232 .059 Uiso calc . 1 . H
H25C -.1175 1.0037 .0745 .059 Uiso calc . 1 . H
C26 .0622(3) .77305(12) .10496(6) .0434(4) Uani d . 1 . C
H26A -.0118 .7905 .1314 .049 Uiso calc . 1 . H
H26B .0803 .7041 .1044 .049 Uiso calc . 1 . H
H26C -.0063 .7930 .0781 .049 Uiso calc . 1 . H
C27 .5802(3) .83861(14) .15401(6) .0461(4) Uani d . 1 . C
H27A .6560 .8190 .1282 .052 Uiso calc . 1 . H
H27B .6437 .8179 .1814 .052 Uiso calc . 1 . H
H27C .5675 .9079 .1542 .052 Uiso calc . 1 . H
C28 .0915(3) .62793(12) .21724(6) .0431(4) Uani d . 1 . C
C29 .7030(4) .7904(2) .32781(8) .0761(7) Uani d . 1 . C
H29A .8008 .7742 .3058 .085 Uiso calc . 1 . H
H29B .7315 .7584 .3560 .085 Uiso calc . 1 . H
H29C .7017 .8592 .3325 .085 Uiso calc . 1 . H
C30 .3501(4) .7832(2) .34549(7) .0740(7) Uani d . 1 . C
H30A .2251 .7626 .3347 .081 Uiso calc . 1 . H
H30B .3489 .8521 .3502 .081 Uiso calc . 1 . H
H30C .3786 .7513 .3737 .081 Uiso calc . 1 . H
C31 .2156(4) 1.25204(15) .01761(8) .0643(6) Uani d . 1 . C
H31A .1903 1.3000 .0390 .064 Uiso calc . 1 . H
C32 -.0853(3) .5032(2) .18227(9) .0700(6) Uani d . 1 . C
H32A -.0649 .4413 .1682 .078 Uiso calc . 1 . H
H32B -.1436 .5466 .1607 .078 Uiso calc . 1 . H
H32C -.1699 .4958 .2080 .078 Uiso calc . 1 . H

loop_
_atom_type_symbol
_atom_type_description
_atom_type_scat_dispersion_real
_atom_type_scat_dispersion_imag
_atom_type_scat_source
C C 0.0181 0.0091 'International Tables Vol C Tables 4.2.6.8 and 6.1.1.4'
H H 0.0000 0.0000 'International Tables Vol C Tables 4.2.6.8 and 6.1.1.4'
N N 0.0311 0.0180 'International Tables Vol C Tables 4.2.6.8 and 6.1.1.4'
O O 0.0492 0.0322 'International Tables Vol C Tables 4.2.6.8 and 6.1.1.4'

loop_
_geom_angle_atom_site_label_1
_geom_angle_atom_site_label_2
_geom_angle_atom_site_label_3
_geom_angle
C31 N1 O1 104.7(2)
C3 O1 N1 107.6(2)
C28 O3 C32 116.1(2)
C2 C1 C10 110.83(14)
C3 C2 C31 103.7(2)
C3 C2 C1 123.9(2)
C31 C2 C1 132.5(2)
C2 C3 O1 111.0(2)
C2 C3 C4 129.1(2)
O1 C3 C4 119.9(2)
C3 C4 C23 109.2(2)
C3 C4 C24 109.7(2)
C23 C4 C24 109.0(2)
C3 C4 C5 106.13(14)
C23 C4 C5 108.5(2)
C24 C4 C5 114.21(15)
C6 C5 C10 110.82(14)
C6 C5 C4 112.22(13)
C10 C5 C4 117.69(15)
C7 C6 C5 110.35(13)
C6 C7 C8 113.35(14)
C7 C8 C26 108.30(13)
C7 C8 C9 110.60(12)
C26 C8 C9 110.33(13)
C7 C8 C14 110.28(13)
C26 C8 C14 109.91(12)
C9 C8 C14 107.44(11)
C11 C9 C8 109.79(12)
C11 C9 C10 113.68(13)
C8 C9 C10 118.11(12)
C25 C10 C1 106.92(15)
C25 C10 C5 112.39(14)
C1 C10 C5 108.94(14)
C25 C10 C9 114.75(14)
C1 C10 C9 106.44(12)
C5 C10 C9 107.15(13)
C12 C11 C9 113.94(13)
C13 C12 C11 126.19(14)
C12 C13 C18 119.75(13)
C12 C13 C14 120.39(13)
C18 C13 C14 119.80(12)
C13 C14 C15 111.63(12)
C13 C14 C27 107.19(13)
C15 C14 C27 107.49(13)
C13 C14 C8 109.07(12)
C15 C14 C8 109.39(12)
C27 C14 C8 112.09(12)
C16 C15 C14 115.07(13)
C15 C16 C17 112.07(13)
C28 C17 C16 111.40(14)
C28 C17 C18 109.00(13)
C16 C17 C18 108.79(13)
C28 C17 C22 105.33(14)
C16 C17 C22 111.36(13)
C18 C17 C22 110.93(14)
C13 C18 C19 112.41(13)
C13 C18 C17 111.92(12)
C19 C18 C17 111.26(13)
C20 C19 C18 115.5(2)
C30 C20 C29 109.4(2)
C30 C20 C21 110.6(2)
C29 C20 C21 109.3(2)
C30 C20 C19 111.5(2)
C29 C20 C19 107.8(2)
C21 C20 C19 108.18(15)
C22 C21 C20 113.42(15)
C21 C22 C17 112.77(14)
O2 C28 O3 122.2(2)
O2 C28 C17 125.7(2)
O3 C28 C17 112.12(15)
N1 C31 C2 113.0(2)

loop_
_geom_bond_atom_site_label_1
_geom_bond_atom_site_label_2
_geom_bond_site_symmetry_2
_geom_bond_distance
_geom_bond_publ_flag
N1 C31 . 1.296(3) ?
N1 O1 . 1.421(3) ?
O1 C3 . 1.352(2) ?
O2 C28 . 1.200(2) ?
O3 C28 . 1.329(2) ?
O3 C32 . 1.433(3) ?
C1 C2 . 1.489(2) ?
C1 C10 . 1.552(2) ?
C2 C3 . 1.332(3) ?
C2 C31 . 1.416(3) ?
C3 C4 . 1.495(3) ?
C4 C23 . 1.531(3) ?
C4 C24 . 1.546(3) ?
C4 C5 . 1.571(2) ?
C5 C6 . 1.525(2) ?
C5 C10 . 1.554(2) ?
C6 C7 . 1.519(2) ?
C7 C8 . 1.539(2) ?
C8 C26 . 1.542(2) ?
C8 C9 . 1.553(2) ?
C8 C14 . 1.590(2) ?
C9 C11 . 1.529(2) ?
C9 C10 . 1.568(2) ?
C10 C25 . 1.540(3) ?
C11 C12 . 1.492(2) ?
C12 C13 . 1.324(2) ?
C13 C18 . 1.523(2) ?
C13 C14 . 1.533(2) ?
C14 C15 . 1.547(2) ?
C14 C27 . 1.550(2) ?
C15 C16 . 1.515(2) ?
C16 C17 . 1.529(2) ?
C17 C28 . 1.515(2) ?
C17 C18 . 1.543(2) ?
C17 C22 . 1.548(2) ?
C18 C19 . 1.541(2) ?
C19 C20 . 1.539(2) ?
C20 C30 . 1.521(3) ?
C20 C29 . 1.524(3) ?
C20 C21 . 1.535(3) ?
C21 C22 . 1.517(3) ?

loop_
_geom_torsion_atom_site_label_1
_geom_torsion_atom_site_label_2
_geom_torsion_atom_site_label_3
_geom_torsion_atom_site_label_4
_geom_torsion
C31 N1 O1 C3 0.0(2)
C10 C1 C2 C3 -19.2(3)
C10 C1 C2 C31 160.4(2)
C31 C2 C3 O1 -0.2(2)
C1 C2 C3 O1 179.5(2)
C31 C2 C3 C4 177.2(2)
C1 C2 C3 C4 -3.1(4)
N1 O1 C3 C2 0.2(2)
N1 O1 C3 C4 -177.5(2)
C2 C3 C4 C23 -120.8(2)
O1 C3 C4 C23 56.5(2)
C2 C3 C4 C24 119.9(2)
O1 C3 C4 C24 -62.9(2)
C2 C3 C4 C5 -4.0(3)
O1 C3 C4 C5 173.3(2)
C3 C4 C5 C6 165.1(2)
C23 C4 C5 C6 -77.6(2)
C24 C4 C5 C6 44.1(3)
C3 C4 C5 C10 34.7(2)
C23 C4 C5 C10 152.0(2)
C24 C4 C5 C10 -86.3(2)
C10 C5 C6 C7 -64.4(2)
C4 C5 C6 C7 161.8(2)
C5 C6 C7 C8 58.5(2)
C6 C7 C8 C26 74.3(2)
C6 C7 C8 C9 -46.7(2)
C6 C7 C8 C14 -165.42(13)
C7 C8 C9 C11 176.26(13)
C26 C8 C9 C11 56.5(2)
C14 C8 C9 C11 -63.3(2)
C7 C8 C9 C10 43.7(2)
C26 C8 C9 C10 -76.1(2)
C14 C8 C9 C10 164.12(13)
C2 C1 C10 C25 -76.3(2)
C2 C1 C10 C5 45.4(2)
C2 C1 C10 C9 160.6(2)
C6 C5 C10 C25 -69.9(2)
C4 C5 C10 C25 61.2(2)
C6 C5 C10 C1 171.83(14)
C4 C5 C10 C1 -57.1(2)
C6 C5 C10 C9 57.1(2)
C4 C5 C10 C9 -171.91(13)
C11 C9 C10 C25 -53.9(2)
C8 C9 C10 C25 76.9(2)
C11 C9 C10 C1 64.2(2)
C8 C9 C10 C1 -165.04(15)
C11 C9 C10 C5 -179.42(13)
C8 C9 C10 C5 -48.6(2)
C8 C9 C11 C12 37.9(2)
C10 C9 C11 C12 172.69(14)
C9 C11 C12 C13 -6.5(2)
C11 C12 C13 C18 178.8(2)
C11 C12 C13 C14 1.5(3)
C12 C13 C14 C15 -148.4(2)
C18 C13 C14 C15 34.3(2)
C12 C13 C14 C27 94.1(2)
C18 C13 C14 C27 -83.1(2)
C12 C13 C14 C8 -27.4(2)
C18 C13 C14 C8 155.33(13)
C7 C8 C14 C13 177.83(12)
C26 C8 C14 C13 -62.84(15)
C9 C8 C14 C13 57.2(2)
C7 C8 C14 C15 -59.8(2)
C26 C8 C14 C15 59.5(2)
C9 C8 C14 C15 179.57(13)
C7 C8 C14 C27 59.3(2)
C26 C8 C14 C27 178.62(13)
C9 C8 C14 C27 -61.3(2)
C13 C14 C15 C16 -39.1(2)
C27 C14 C15 C16 78.1(2)
C8 C14 C15 C16 -159.95(14)
C14 C15 C16 C17 54.9(2)
C15 C16 C17 C28 59.1(2)
C15 C16 C17 C18 -61.1(2)
C15 C16 C17 C22 176.36(14)
C12 C13 C18 C19 -94.3(2)
C14 C13 C18 C19 83.0(2)
C12 C13 C18 C17 139.6(2)
C14 C13 C18 C17 -43.1(2)
C28 C17 C18 C13 -67.7(2)
C16 C17 C18 C13 53.9(2)
C22 C17 C18 C13 176.72(13)
C28 C17 C18 C19 165.57(13)
C16 C17 C18 C19 -72.8(2)
C22 C17 C18 C19 50.0(2)
C13 C18 C19 C20 -179.17(14)
C17 C18 C19 C20 -52.8(2)
C18 C19 C20 C30 -68.7(2)
C18 C19 C20 C29 171.2(2)
C18 C19 C20 C21 53.1(2)
C30 C20 C21 C22 68.4(2)
C29 C20 C21 C22 -171.1(2)
C19 C20 C21 C22 -54.0(2)
C20 C21 C22 C17 56.2(2)
C28 C17 C22 C21 -170.65(15)
C16 C17 C22 C21 68.5(2)
C18 C17 C22 C21 -52.9(2)
C32 O3 C28 O2 0.9(3)
C32 O3 C28 C17 179.1(2)
C16 C17 C28 O2 -142.9(2)
C18 C17 C28 O2 -22.8(2)
C22 C17 C28 O2 96.2(2)
C16 C17 C28 O3 38.9(2)
C18 C17 C28 O3 159.00(14)
C22 C17 C28 O3 -81.9(2)
O1 N1 C31 C2 -0.2(3)
C3 C2 C31 N1 0.3(3)
C1 C2 C31 N1 -179.4(2)

loop_
_cod_related_entry_id
_cod_related_entry_database
_cod_related_entry_code
1 ChemSpider 8895311
